data_4124310
loop_
_publ_author_name
'Metternich, Jan B.'
'Gilmour, Ryan'

_publ_section_title
;
 A Bio-Inspired, Catalytic E \\rightarrow Z Isomerization of Activated
 Olefins.
;
_journal_issue 35
_journal_name_full 'Journal of the American Chemical Society'
_journal_page_first 11254
_journal_page_last 11257
_journal_paper_doi 10.1021/jacs.5b07136
_journal_volume 137
_journal_year 2015
_chemical_formula_sum 'C11 H10 O2'
_chemical_formula_weight 174.19
_space_group_crystal_system triclinic
_space_group_IT_number 2
_space_group_name_Hall '-P 1'
_space_group_name_H-M_alt 'P -1'
_symmetry_space_group_name_Hall '-P 1'
_symmetry_space_group_name_H-M 'P -1'
_atom_sites_solution_hydrogens geom
_cell_angle_alpha 79.408(2)
_cell_angle_beta 78.421(2)
_cell_angle_gamma 72.627(2)
_cell_formula_units_Z 2
_cell_length_a 6.8381(3)
_cell_length_b 7.5909(3)
_cell_length_c 8.7535(4)
_cell_measurement_reflns_used 2567
_cell_measurement_temperature 100.(2)
_cell_measurement_theta_max 68.1034
_cell_measurement_theta_min 5.2038
_cell_volume 421.07(3)
_computing_cell_refinement 'SAINT V8.34A (Bruker AXS Inc., 2013)'
_computing_data_collection
;
APEX2 v.2014.1-1 (Bruker AXS Inc., 2014)

;
_computing_data_reduction 'SAINT V8.34A (Bruker AXS Inc., 2013)'
_computing_molecular_graphics 'XP (Sheldrick, 2014)'
_computing_publication_material 'SHELXL-2014 (Sheldrick, 2014)'
_computing_structure_refinement 'SHELXL-2014 (Sheldrick, 2014)'
_computing_structure_solution 'SHELXL-2014 (Sheldrick, 2014)'
_diffrn_ambient_temperature 100.(2)
_diffrn_detector_area_resol_mean 10.4167
_diffrn_measured_fraction_theta_full 0.992
_diffrn_measured_fraction_theta_max 0.992
_diffrn_measurement_device_type 'Bruker D8 Venture PHOTON 100 CMOS'
_diffrn_measurement_method 'omega and phi scans'
_diffrn_radiation_monochromator 'MX mirror'
_diffrn_radiation_type 'Cu K\a'
_diffrn_radiation_wavelength 1.54178
_diffrn_reflns_av_R_equivalents 0.0310
_diffrn_reflns_av_unetI/netI 0.0349
_diffrn_reflns_limit_h_max 8
_diffrn_reflns_limit_h_min -8
_diffrn_reflns_limit_k_max 9
_diffrn_reflns_limit_k_min -9
_diffrn_reflns_limit_l_max 10
_diffrn_reflns_limit_l_min -10
_diffrn_reflns_number 4809
_diffrn_reflns_theta_full 68.30
_diffrn_reflns_theta_max 68.30
_diffrn_reflns_theta_min 5.20
_diffrn_source 'Cu ImS'
_diffrn_source_type 'micro focus tube'
_exptl_absorpt_coefficient_mu 0.762
_exptl_absorpt_correction_T_max 0.96
_exptl_absorpt_correction_T_min 0.86
_exptl_absorpt_correction_type multi-scan
_exptl_absorpt_process_details
;
Bruker AXS (2014). SADABS, Version 2014/2, Bruker AXS Inc., Madison, Wisconsin,
USA.
;
_exptl_crystal_colour colourless
_exptl_crystal_density_diffrn 1.374
_exptl_crystal_density_method 'not measured'
_exptl_crystal_description plate
_exptl_crystal_F_000 184
_exptl_crystal_size_max 0.210
_exptl_crystal_size_mid 0.162
_exptl_crystal_size_min 0.054
_refine_diff_density_max 0.226
_refine_diff_density_min -0.196
_refine_ls_extinction_method none
_refine_ls_goodness_of_fit_ref 1.037
_refine_ls_hydrogen_treatment constr
_refine_ls_matrix_type full
_refine_ls_number_parameters 119
_refine_ls_number_reflns 1539
_refine_ls_number_restraints 0
_refine_ls_restrained_S_all 1.037
_refine_ls_R_factor_all 0.0499
_refine_ls_R_factor_gt 0.0389
_refine_ls_shift/su_max 0.000
_refine_ls_shift/su_mean 0.000
_refine_ls_structure_factor_coef Fsqd
_refine_ls_weighting_details 'w=1/[\s^2^(Fo^2^)+(0.0595P)^2^+0.0893P] where P=(Fo^2^+2Fc^2^)/3'
_refine_ls_weighting_scheme calc
_refine_ls_wR_factor_gt 0.1027
_refine_ls_wR_factor_ref 0.1106
_reflns_number_gt 1249
_reflns_number_total 1539
_reflns_threshold_expression 'I > 2\s(I)'
_cod_data_source_file ja5b07136_si_002.cif
_cod_data_source_block I
_cod_depositor_comments 'Adding full bibliography for 4124310.cif.'
_cod_database_code 4124310

loop_
_space_group_symop_operation_xyz
'x, y, z'
'-x, -y, -z'

loop_
_atom_site_type_symbol
_atom_site_label
_atom_site_fract_x
_atom_site_fract_y
_atom_site_fract_z
_atom_site_U_iso_or_equiv
_atom_site_adp_type
_atom_site_calc_flag
_atom_site_refinement_flags_adp
_atom_site_refinement_flags_posn
_atom_site_occupancy
O O1 0.35410(14) 0.23462(12) 0.44979(11) 0.0176(3) Uani d . . 1
O O2 0.42675(16) 0.19993(13) 0.19797(12) 0.0238(3) Uani d . . 1
C C1 0.3641(2) 0.30905(19) 0.29355(17) 0.0177(3) Uani d . . 1
C C2 0.2990(2) 0.51001(18) 0.25744(16) 0.0160(3) Uani d . . 1
H H2 0.3026 0.5633 0.1502 0.019 Uiso calc U R 1
C C3 0.23348(19) 0.62510(18) 0.36897(16) 0.0143(3) Uani d . . 1
C C4 0.2303(2) 0.54163(19) 0.53307(15) 0.0140(3) Uani d . . 1
C C5 0.1721(2) 0.64440(19) 0.66090(16) 0.0168(3) Uani d . . 1
H H5 0.1286 0.7765 0.6421 0.02 Uiso calc U R 1
C C6 0.1771(2) 0.5562(2) 0.81346(16) 0.0188(3) Uani d . . 1
H H6 0.1366 0.6278 0.8985 0.023 Uiso calc U R 1
C C7 0.2414(2) 0.3622(2) 0.84285(16) 0.0191(3) Uani d . . 1
H H7 0.2459 0.3022 0.9479 0.023 Uiso calc U R 1
C C8 0.2989(2) 0.25694(19) 0.71955(16) 0.0172(3) Uani d . . 1
H H8 0.3421 0.1248 0.739 0.021 Uiso calc U R 1
C C9 0.2921(2) 0.34737(19) 0.56757(16) 0.0146(3) Uani d . . 1
C C10 0.1665(2) 0.83397(18) 0.33032(16) 0.0165(3) Uani d . . 1
H H10A 0.2572 0.8867 0.3729 0.02 Uiso calc U R 1
H H10B 0.0233 0.8801 0.3852 0.02 Uiso calc U R 1
C C11 0.1716(2) 0.90800(19) 0.15603(16) 0.0192(3) Uani d . . 1
H H11A 0.3134 0.8669 0.1004 0.029 Uiso calc U R 1
H H11B 0.1256 1.0444 0.1429 0.029 Uiso calc U R 1
H H11C 0.0789 0.8603 0.1127 0.029 Uiso calc U R 1

loop_
_atom_site_aniso_label
_atom_site_aniso_U_11
_atom_site_aniso_U_22
_atom_site_aniso_U_33
_atom_site_aniso_U_12
_atom_site_aniso_U_13
_atom_site_aniso_U_23
O1 0.0216(5) 0.0127(5) 0.0180(5) -0.0033(4) -0.0042(4) -0.0021(4)
O2 0.0320(6) 0.0170(5) 0.0226(5) -0.0027(4) -0.0068(4) -0.0074(4)
C1 0.0164(7) 0.0174(7) 0.0207(7) -0.0046(6) -0.0059(5) -0.0026(5)
C2 0.0163(7) 0.0151(7) 0.0165(7) -0.0042(6) -0.0045(5) -0.0002(5)
C3 0.0106(6) 0.0138(7) 0.0190(7) -0.0036(5) -0.0038(5) -0.0011(5)
C4 0.0105(6) 0.0151(7) 0.0164(7) -0.0035(5) -0.0030(5) -0.0011(5)
C5 0.0150(7) 0.0144(7) 0.0201(7) -0.0027(5) -0.0025(5) -0.0020(5)
C6 0.0158(7) 0.0220(7) 0.0182(7) -0.0033(6) -0.0016(5) -0.0054(6)
C7 0.0154(7) 0.0254(8) 0.0154(7) -0.0067(6) -0.0033(5) 0.0028(6)
C8 0.0140(7) 0.0145(7) 0.0220(7) -0.0047(5) -0.0029(5) 0.0017(5)
C9 0.0117(6) 0.0144(7) 0.0188(7) -0.0041(5) -0.0027(5) -0.0035(5)
C10 0.0172(7) 0.0137(7) 0.0178(7) -0.0031(5) -0.0026(5) -0.0019(5)
C11 0.0222(7) 0.0132(6) 0.0204(7) -0.0029(6) -0.0054(6) 0.0012(5)

loop_
_atom_type_symbol
_atom_type_description
_atom_type_scat_dispersion_real
_atom_type_scat_dispersion_imag
_atom_type_scat_source
C C 0.0181 0.0091 'International Tables Vol C Tables 4.2.6.8 and 6.1.1.4'
H H 0.0000 0.0000 'International Tables Vol C Tables 4.2.6.8 and 6.1.1.4'
O O 0.0492 0.0322 'International Tables Vol C Tables 4.2.6.8 and 6.1.1.4'

loop_
_geom_angle_atom_site_label_1
_geom_angle_atom_site_label_2
_geom_angle_atom_site_label_3
_geom_angle
C1 O1 C9 121.27(11)
O2 C1 O1 116.83(13)
O2 C1 C2 125.66(13)
O1 C1 C2 117.51(12)
C3 C2 C1 123.09(13)
C3 C2 H2 118.5
C1 C2 H2 118.5
C2 C3 C4 117.91(12)
C2 C3 C10 122.73(12)
C4 C3 C10 119.35(12)
C9 C4 C5 117.09(13)
C9 C4 C3 118.84(12)
C5 C4 C3 124.06(13)
C6 C5 C4 121.02(13)
C6 C5 H5 119.5
C4 C5 H5 119.5
C5 C6 C7 120.14(13)
C5 C6 H6 119.9
C7 C6 H6 119.9
C8 C7 C6 120.25(13)
C8 C7 H7 119.9
C6 C7 H7 119.9
C9 C8 C7 118.88(13)
C9 C8 H8 120.6
C7 C8 H8 120.6
O1 C9 C8 116.04(12)
O1 C9 C4 121.33(12)
C8 C9 C4 122.61(13)
C3 C10 C11 115.54(11)
C3 C10 H10A 108.4
C11 C10 H10A 108.4
C3 C10 H10B 108.4
C11 C10 H10B 108.4
H10A C10 H10B 107.5
C10 C11 H11A 109.5
C10 C11 H11B 109.5
H11A C11 H11B 109.5
C10 C11 H11C 109.5
H11A C11 H11C 109.5
H11B C11 H11C 109.5

loop_
_geom_bond_atom_site_label_1
_geom_bond_atom_site_label_2
_geom_bond_distance
O1 C1 1.3769(16)
O1 C9 1.3811(16)
O2 C1 1.2119(17)
C1 C2 1.4488(19)
C2 C3 1.3495(19)
C2 H2 0.95
C3 C4 1.4583(19)
C3 C10 1.5064(17)
C4 C9 1.3999(19)
C4 C5 1.4056(18)
C5 C6 1.3815(19)
C5 H5 0.95
C6 C7 1.396(2)
C6 H6 0.95
C7 C8 1.3847(19)
C7 H7 0.95
C8 C9 1.3831(19)
C8 H8 0.95
C10 C11 1.5231(18)
C10 H10A 0.99
C10 H10B 0.99
C11 H11A 0.98
C11 H11B 0.98
C11 H11C 0.98

loop_
_geom_hbond_atom_site_label_D
_geom_hbond_atom_site_label_H
_geom_hbond_atom_site_label_A
_geom_hbond_site_symmetry_A
_geom_hbond_distance_DH
_geom_hbond_distance_HA
_geom_hbond_distance_DA
_geom_hbond_angle_DHA
C8 H8 O2 2_656 0.95 2.53 3.4360(17) 159.4

loop_
_geom_torsion_atom_site_label_1
_geom_torsion_atom_site_label_2
_geom_torsion_atom_site_label_3
_geom_torsion_atom_site_label_4
_geom_torsion
C9 O1 C1 O2 177.57(11)
C9 O1 C1 C2 -2.47(18)
O2 C1 C2 C3 -178.91(13)
O1 C1 C2 C3 1.1(2)
C1 C2 C3 C4 0.5(2)
C1 C2 C3 C10 179.87(12)
C2 C3 C4 C9 -0.9(2)
C10 C3 C4 C9 179.76(11)
C2 C3 C4 C5 177.94(12)
C10 C3 C4 C5 -1.4(2)
C9 C4 C5 C6 0.3(2)
C3 C4 C5 C6 -178.53(12)
C4 C5 C6 C7 0.3(2)
C5 C6 C7 C8 -0.6(2)
C6 C7 C8 C9 0.3(2)
C1 O1 C9 C8 -176.65(11)
C1 O1 C9 C4 2.19(19)
C7 C8 C9 O1 179.10(11)
C7 C8 C9 C4 0.3(2)
C5 C4 C9 O1 -179.33(11)
C3 C4 C9 O1 -0.5(2)
C5 C4 C9 C8 -0.6(2)
C3 C4 C9 C8 178.31(12)
C2 C3 C10 C11 1.7(2)
C4 C3 C10 C11 -178.99(11)
